data_2230924
loop_
_publ_author_name
'Feng, Jin-Wu'
'Han, Qing-Chuan'

_publ_section_title
;
 1,8-Bis(4-fluorophenyl)naphthalene
;
_journal_coeditor_code XU5229
_journal_issue 7
_journal_name_full 'Acta Crystallographica Section E'
_journal_page_first o1595
_journal_paper_doi 10.1107/S1600536811020563
_journal_volume 67
_journal_year 2011
_chemical_formula_iupac 'C22 H14 F2'
_chemical_formula_moiety 'C22 H14 F2'
_chemical_formula_sum 'C22 H14 F2'
_chemical_formula_weight 316.33
_chemical_name_systematic
;
1,8-Bis(4-fluorophenyl)naphthalene
;
_space_group_IT_number 2
_symmetry_cell_setting triclinic
_symmetry_space_group_name_Hall '-P 1'
_symmetry_space_group_name_H-M 'P -1'
_atom_sites_solution_hydrogens geom
_atom_sites_solution_primary direct
_atom_sites_solution_secondary difmap
_audit_creation_method SHELXL-97
_cell_angle_alpha 87.705(9)
_cell_angle_beta 74.895(10)
_cell_angle_gamma 64.111(12)
_cell_formula_units_Z 2
_cell_length_a 8.4086(11)
_cell_length_b 9.6252(11)
_cell_length_c 11.2618(13)
_cell_measurement_reflns_used 1771
_cell_measurement_temperature 293(2)
_cell_measurement_theta_max 29.2311
_cell_measurement_theta_min 3.6251
_cell_volume 788.81(19)
_computing_cell_refinement 'CrysAlis PRO CCD (Oxford Diffraction, 2009)'
_computing_data_collection 'CrysAlis PRO CCD (Oxford Diffraction, 2009)'
_computing_data_reduction 'CrysAlis PRO RED (Oxford Diffraction, 2009)'
_computing_molecular_graphics 'SHELXTL (Sheldrick, 2008)'
_computing_publication_material 'SHELXTL (Sheldrick, 2008)'
_computing_structure_refinement 'SHELXTL (Sheldrick, 2008)'
_computing_structure_solution 'SHELXTL (Sheldrick, 2008)'
_diffrn_ambient_temperature 293(2)
_diffrn_detector_area_resol_mean 10.3592
_diffrn_measured_fraction_theta_full 0.997
_diffrn_measured_fraction_theta_max 0.997
_diffrn_measurement_device_type 'Oxford Diffraction Xcalibur Atlas Gemini ultra'
_diffrn_measurement_method \w
_diffrn_radiation_monochromator graphite
_diffrn_radiation_type MoK\a
_diffrn_radiation_wavelength 0.71073
_diffrn_reflns_av_R_equivalents 0.0298
_diffrn_reflns_av_sigmaI/netI 0.0561
_diffrn_reflns_limit_h_max 7
_diffrn_reflns_limit_h_min -10
_diffrn_reflns_limit_k_max 11
_diffrn_reflns_limit_k_min -11
_diffrn_reflns_limit_l_max 13
_diffrn_reflns_limit_l_min -13
_diffrn_reflns_number 5315
_diffrn_reflns_theta_full 25.34
_diffrn_reflns_theta_max 25.34
_diffrn_reflns_theta_min 3.63
_exptl_absorpt_coefficient_mu 0.092
_exptl_absorpt_correction_type none
_exptl_crystal_colour colorless
_exptl_crystal_density_diffrn 1.332
_exptl_crystal_density_method 'not measured'
_exptl_crystal_description block
_exptl_crystal_F_000 328
_exptl_crystal_size_max 0.20
_exptl_crystal_size_mid 0.20
_exptl_crystal_size_min 0.16
_refine_diff_density_max 0.141
_refine_diff_density_min -0.139
_refine_ls_extinction_method none
_refine_ls_goodness_of_fit_ref 0.831
_refine_ls_hydrogen_treatment constr
_refine_ls_matrix_type full
_refine_ls_number_parameters 217
_refine_ls_number_reflns 2885
_refine_ls_number_restraints 0
_refine_ls_restrained_S_all 0.831
_refine_ls_R_factor_all 0.0861
_refine_ls_R_factor_gt 0.0414
_refine_ls_shift/su_max 0.000
_refine_ls_shift/su_mean 0.000
_refine_ls_structure_factor_coef Fsqd
_refine_ls_weighting_details 'calc w=1/[\s^2^(Fo^2^)+(0.0473P)^2^+0.0000P] where P=(Fo^2^+2Fc^2^)/3'
_refine_ls_weighting_scheme calc
_refine_ls_wR_factor_gt 0.0860
_refine_ls_wR_factor_ref 0.0949
_reflns_number_gt 1543
_reflns_number_total 2885
_reflns_threshold_expression I>2sigma(I)
_cod_data_source_file xu5229.cif
_cod_data_source_block I
_cod_original_cell_volume 788.81(16)
_cod_database_code 2230924
_cod_database_fobs_code 2230924

loop_
_symmetry_equiv_pos_as_xyz
'x, y, z'
'-x, -y, -z'

loop_
_atom_site_type_symbol
_atom_site_label
_atom_site_fract_x
_atom_site_fract_y
_atom_site_fract_z
_atom_site_U_iso_or_equiv
_atom_site_adp_type
_atom_site_calc_flag
_atom_site_refinement_flags
_atom_site_occupancy
_atom_site_symmetry_multiplicity
_atom_site_disorder_assembly
_atom_site_disorder_group
F F1 0.37936(19) 0.21582(15) 0.99923(10) 0.1062(5) Uani d . 1 1 . .
F F2 0.78304(18) 0.38981(15) 0.97949(10) 0.0976(4) Uani d . 1 1 . .
C C1 0.4395(3) 0.2123(3) 0.87403(17) 0.0661(6) Uani d . 1 1 . .
C C2 0.3265(3) 0.3170(2) 0.81271(19) 0.0677(6) Uani d . 1 1 . .
H H2 0.2094 0.3895 0.8549 0.081 Uiso calc R 1 1 . .
C C3 0.3897(2) 0.3131(2) 0.68655(17) 0.0572(5) Uani d . 1 1 . .
H H3 0.3129 0.3828 0.6432 0.069 Uiso calc R 1 1 . .
C C4 0.5657(2) 0.20736(19) 0.62257(15) 0.0446(4) Uani d . 1 1 . .
C C5 0.6740(2) 0.10154(19) 0.69004(15) 0.0499(5) Uani d . 1 1 . .
H H5 0.7910 0.0276 0.6492 0.060 Uiso calc R 1 1 . .
C C6 0.6115(3) 0.1040(2) 0.81600(17) 0.0608(5) Uani d . 1 1 . .
H H6 0.6852 0.0332 0.8605 0.073 Uiso calc R 1 1 . .
C C7 0.6285(2) 0.20390(18) 0.48640(15) 0.0437(4) Uani d . 1 1 . .
C C8 0.5392(2) 0.16090(19) 0.42018(17) 0.0552(5) Uani d . 1 1 . .
H H8 0.4422 0.1405 0.4634 0.066 Uiso calc R 1 1 . .
C C9 0.5858(3) 0.1461(2) 0.29184(18) 0.0635(5) Uani d . 1 1 . .
H H9 0.5219 0.1156 0.2509 0.076 Uiso calc R 1 1 . .
C C10 0.7243(3) 0.1765(2) 0.22772(17) 0.0604(5) Uani d . 1 1 . .
H H10 0.7570 0.1653 0.1419 0.072 Uiso calc R 1 1 . .
C C11 0.8212(2) 0.22514(18) 0.28818(15) 0.0487(5) Uani d . 1 1 . .
C C12 0.7750(2) 0.24087(17) 0.41961(14) 0.0409(4) Uani d . 1 1 . .
C C13 0.8780(2) 0.29298(18) 0.47501(14) 0.0423(4) Uani d . 1 1 . .
C C14 1.0158(2) 0.32195(19) 0.39941(15) 0.0526(5) Uani d . 1 1 . .
H H14 1.0830 0.3540 0.4358 0.063 Uiso calc R 1 1 . .
C C15 1.0593(3) 0.3056(2) 0.27130(17) 0.0588(5) Uani d . 1 1 . .
H H15 1.1533 0.3267 0.2236 0.071 Uiso calc R 1 1 . .
C C16 0.9638(3) 0.2587(2) 0.21706(16) 0.0582(5) Uani d . 1 1 . .
H H16 0.9921 0.2482 0.1314 0.070 Uiso calc R 1 1 . .
C C17 0.8487(2) 0.31863(18) 0.60942(14) 0.0427(4) Uani d . 1 1 . .
C C18 0.9840(2) 0.2255(2) 0.66502(16) 0.0546(5) Uani d . 1 1 . .
H H18 1.0912 0.1458 0.6175 0.066 Uiso calc R 1 1 . .
C C19 0.9624(3) 0.2488(2) 0.78916(18) 0.0626(5) Uani d . 1 1 . .
H H19 1.0528 0.1852 0.8262 0.075 Uiso calc R 1 1 . .
C C20 0.8053(3) 0.3675(2) 0.85619(16) 0.0600(5) Uani d . 1 1 . .
C C21 0.6700(3) 0.4637(2) 0.80646(16) 0.0553(5) Uani d . 1 1 . .
H H21 0.5646 0.5439 0.8551 0.066 Uiso calc R 1 1 . .
C C22 0.6922(2) 0.44001(18) 0.68275(15) 0.0465(4) Uani d . 1 1 . .
H H22 0.6013 0.5060 0.6471 0.056 Uiso calc R 1 1 . .

loop_
_atom_site_aniso_label
_atom_site_aniso_U_11
_atom_site_aniso_U_22
_atom_site_aniso_U_33
_atom_site_aniso_U_12
_atom_site_aniso_U_13
_atom_site_aniso_U_23
F1 0.1273(12) 0.1060(11) 0.0602(8) -0.0503(9) 0.0131(7) 0.0029(7)
F2 0.1270(12) 0.1024(10) 0.0591(8) -0.0398(9) -0.0378(7) 0.0068(7)
C1 0.0790(16) 0.0652(15) 0.0519(12) -0.0405(14) 0.0016(12) 0.0036(11)
C2 0.0498(13) 0.0642(14) 0.0749(15) -0.0241(12) 0.0053(11) -0.0058(11)
C3 0.0432(12) 0.0519(12) 0.0719(13) -0.0182(10) -0.0131(10) 0.0039(9)
C4 0.0410(11) 0.0397(10) 0.0558(11) -0.0217(9) -0.0111(9) 0.0068(9)
C5 0.0503(11) 0.0371(10) 0.0570(12) -0.0177(9) -0.0094(9) 0.0070(9)
C6 0.0715(15) 0.0505(12) 0.0578(12) -0.0269(12) -0.0145(11) 0.0139(10)
C7 0.0404(10) 0.0303(9) 0.0581(11) -0.0118(8) -0.0174(8) 0.0092(8)
C8 0.0550(12) 0.0449(11) 0.0720(13) -0.0234(10) -0.0261(10) 0.0143(9)
C9 0.0759(15) 0.0502(12) 0.0771(14) -0.0291(12) -0.0390(12) 0.0076(10)
C10 0.0740(14) 0.0464(12) 0.0569(12) -0.0189(11) -0.0253(11) 0.0049(9)
C11 0.0523(12) 0.0334(10) 0.0520(11) -0.0107(9) -0.0160(9) 0.0064(8)
C12 0.0399(10) 0.0284(9) 0.0472(10) -0.0073(8) -0.0143(8) 0.0054(7)
C13 0.0374(10) 0.0312(9) 0.0508(10) -0.0096(8) -0.0098(8) 0.0045(8)
C14 0.0479(11) 0.0458(11) 0.0600(12) -0.0201(9) -0.0092(9) 0.0044(9)
C15 0.0517(12) 0.0512(12) 0.0629(13) -0.0212(10) -0.0020(10) 0.0090(9)
C16 0.0573(13) 0.0484(12) 0.0509(11) -0.0125(10) -0.0058(10) 0.0073(9)
C17 0.0418(11) 0.0370(10) 0.0528(11) -0.0202(9) -0.0139(9) 0.0058(8)
C18 0.0427(11) 0.0488(12) 0.0661(13) -0.0144(9) -0.0145(9) 0.0015(9)
C19 0.0625(14) 0.0600(13) 0.0706(14) -0.0233(12) -0.0340(11) 0.0129(11)
C20 0.0782(16) 0.0618(14) 0.0466(12) -0.0331(13) -0.0236(11) 0.0076(10)
C21 0.0617(13) 0.0444(11) 0.0527(12) -0.0189(10) -0.0114(10) -0.0011(9)
C22 0.0473(11) 0.0341(10) 0.0550(11) -0.0145(9) -0.0154(9) 0.0060(8)

loop_
_atom_type_symbol
_atom_type_description
_atom_type_scat_dispersion_real
_atom_type_scat_dispersion_imag
_atom_type_scat_source
C C 0.0033 0.0016 'International Tables Vol C Tables 4.2.6.8 and 6.1.1.4'
H H 0.0000 0.0000 'International Tables Vol C Tables 4.2.6.8 and 6.1.1.4'
F F 0.0171 0.0103 'International Tables Vol C Tables 4.2.6.8 and 6.1.1.4'

loop_
_geom_angle_atom_site_label_1
_geom_angle_atom_site_label_2
_geom_angle_atom_site_label_3
_geom_angle_site_symmetry_1
_geom_angle_site_symmetry_3
_geom_angle
_geom_angle_publ_flag
C2 C1 C6 . . 122.77(18) ?
C2 C1 F1 . . 119.0(2) ?
C6 C1 F1 . . 118.2(2) ?
C1 C2 C3 . . 118.37(19) ?
C1 C2 H2 . . 120.8 ?
C3 C2 H2 . . 120.8 ?
C2 C3 C4 . . 121.43(18) ?
C2 C3 H3 . . 119.3 ?
C4 C3 H3 . . 119.3 ?
C5 C4 C3 . . 117.57(16) ?
C5 C4 C7 . . 122.12(15) ?
C3 C4 C7 . . 120.21(16) ?
C6 C5 C4 . . 121.32(17) ?
C6 C5 H5 . . 119.3 ?
C4 C5 H5 . . 119.3 ?
C1 C6 C5 . . 118.50(18) ?
C1 C6 H6 . . 120.8 ?
C5 C6 H6 . . 120.8 ?
C8 C7 C12 . . 118.37(15) ?
C8 C7 C4 . . 116.25(15) ?
C12 C7 C4 . . 125.38(14) ?
C7 C8 C9 . . 123.50(17) ?
C7 C8 H8 . . 118.2 ?
C9 C8 H8 . . 118.2 ?
C10 C9 C8 . . 119.15(18) ?
C10 C9 H9 . . 120.4 ?
C8 C9 H9 . . 120.4 ?
C9 C10 C11 . . 121.25(17) ?
C9 C10 H10 . . 119.4 ?
C11 C10 H10 . . 119.4 ?
C10 C11 C16 . . 119.35(17) ?
C10 C11 C12 . . 120.23(16) ?
C16 C11 C12 . . 120.43(16) ?
C11 C12 C13 . . 117.21(14) ?
C11 C12 C7 . . 117.47(15) ?
C13 C12 C7 . . 125.33(14) ?
C14 C13 C12 . . 118.86(15) ?
C14 C13 C17 . . 115.85(15) ?
C12 C13 C17 . . 125.28(14) ?
C13 C14 C15 . . 123.13(17) ?
C13 C14 H14 . . 118.4 ?
C15 C14 H14 . . 118.4 ?
C16 C15 C14 . . 119.22(17) ?
C16 C15 H15 . . 120.4 ?
C14 C15 H15 . . 120.4 ?
C15 C16 C11 . . 121.14(17) ?
C15 C16 H16 . . 119.4 ?
C11 C16 H16 . . 119.4 ?
C18 C17 C22 . . 117.78(15) ?
C18 C17 C13 . . 119.94(15) ?
C22 C17 C13 . . 122.19(15) ?
C19 C18 C17 . . 121.23(17) ?
C19 C18 H18 . . 119.4 ?
C17 C18 H18 . . 119.4 ?
C20 C19 C18 . . 118.20(18) ?
C20 C19 H19 . . 120.9 ?
C18 C19 H19 . . 120.9 ?
C21 C20 C19 . . 123.14(17) ?
C21 C20 F2 . . 118.63(18) ?
C19 C20 F2 . . 118.23(18) ?
C20 C21 C22 . . 118.43(17) ?
C20 C21 H21 . . 120.8 ?
C22 C21 H21 . . 120.8 ?
C21 C22 C17 . . 121.20(16) ?
C21 C22 H22 . . 119.4 ?
C17 C22 H22 . . 119.4 ?

loop_
_geom_bond_atom_site_label_1
_geom_bond_atom_site_label_2
_geom_bond_site_symmetry_2
_geom_bond_distance
_geom_bond_publ_flag
F1 C1 . 1.3646(19) ?
F2 C20 . 1.3648(19) ?
C1 C2 . 1.358(3) ?
C1 C6 . 1.361(3) ?
C2 C3 . 1.377(2) ?
C2 H2 . 0.9300 ?
C3 C4 . 1.390(2) ?
C3 H3 . 0.9300 ?
C4 C5 . 1.390(2) ?
C4 C7 . 1.483(2) ?
C5 C6 . 1.375(2) ?
C5 H5 . 0.9300 ?
C6 H6 . 0.9300 ?
C7 C8 . 1.371(2) ?
C7 C12 . 1.445(2) ?
C8 C9 . 1.391(2) ?
C8 H8 . 0.9300 ?
C9 C10 . 1.344(2) ?
C9 H9 . 0.9300 ?
C10 C11 . 1.412(2) ?
C10 H10 . 0.9300 ?
C11 C16 . 1.414(2) ?
C11 C12 . 1.425(2) ?
C12 C13 . 1.441(2) ?
C13 C14 . 1.376(2) ?
C13 C17 . 1.482(2) ?
C14 C15 . 1.390(2) ?
C14 H14 . 0.9300 ?
C15 C16 . 1.348(2) ?
C15 H15 . 0.9300 ?
C16 H16 . 0.9300 ?
C17 C18 . 1.388(2) ?
C17 C22 . 1.395(2) ?
C18 C19 . 1.377(2) ?
C18 H18 . 0.9300 ?
C19 C20 . 1.361(3) ?
C19 H19 . 0.9300 ?
C20 C21 . 1.355(3) ?
C21 C22 . 1.371(2) ?
C21 H21 . 0.9300 ?
C22 H22 . 0.9300 ?

loop_
_geom_hbond_atom_site_label_D
_geom_hbond_atom_site_label_H
_geom_hbond_atom_site_label_A
_geom_hbond_site_symmetry_A
_geom_hbond_distance_DH
_geom_hbond_distance_HA
_geom_hbond_distance_DA
_geom_hbond_angle_DHA
C5 H5 Cg1 2_756 0.93 2.8763 3.6815(19) 146
C22 H22 Cg2 2_666 0.93 2.8364 3.6595(19) 148

loop_
_cod_related_entry_id
_cod_related_entry_database
_cod_related_entry_code
1 ChemSpider 30656809
